data_4322184
loop_
_publ_author_name
'Hazel-Ann Hosein'
'Hema Jaggernauth'
'Bert D. Alleyne'
'Lincoln A. Hall'
'Andrew J. P. White'
'David J. Williams'

_publ_section_title
;
 First-Row Transition-Metal Complexes of the
 1-Methoxycyclobutenedionate(1-) Ion
;
_journal_name_full 'Inorganic Chemistry'
_journal_page_first 3716
_journal_page_last 3720
_journal_paper_doi 10.1021/ic990199k
_journal_volume 38
_journal_year 1999
_chemical_formula_sum 'C10 H14 O12 Zn'
_chemical_formula_weight 391.58
_chemical_name_systematic
; 
 ? 
;
_space_group_IT_number 15
_symmetry_cell_setting monoclinic
_symmetry_space_group_name_Hall '-C 2yc'
_symmetry_space_group_name_H-M 'C 1 2/c 1'
_atom_sites_solution_hydrogens geom
_atom_sites_solution_primary direct
_atom_sites_solution_secondary difmap
_audit_creation_method SHELXL
_cell_angle_alpha 90.00
_cell_angle_beta 96.709(9)
_cell_angle_gamma 90.00
_cell_formula_units_Z 4
_cell_length_a 12.398(2)
_cell_length_b 13.1594(15)
_cell_length_c 8.7505(8)
_cell_measurement_reflns_used 22
_cell_measurement_temperature 293(2)
_cell_measurement_theta_max 12.25
_cell_measurement_theta_min 4.93
_cell_volume 1417.9(3)
_computing_cell_refinement 'Siemens XSCANS'
_computing_data_collection 'Siemens XSCANS'
_computing_data_reduction 'Siemens SHELXTL'
_computing_molecular_graphics 'Siemens SHELXTL'
_computing_publication_material 'Siemens SHELXTL'
_computing_structure_refinement 'SHELXL-93 (Sheldrick, 1993)'
_computing_structure_solution 'SHELXS-86 (Sheldrick, 1990)'
_diffrn_ambient_temperature 293(2)
_diffrn_measurement_device 'Siemens P4'
_diffrn_measurement_method '\w scans'
_diffrn_radiation_monochromator graphite
_diffrn_radiation_source 'fine-focus sealed tube'
_diffrn_radiation_type MoK\a
_diffrn_radiation_wavelength 0.71073
_diffrn_reflns_av_R_equivalents 0.0343
_diffrn_reflns_av_sigmaI/netI 0.0652
_diffrn_reflns_limit_h_max 14
_diffrn_reflns_limit_h_min 0
_diffrn_reflns_limit_k_max 15
_diffrn_reflns_limit_k_min 0
_diffrn_reflns_limit_l_max 10
_diffrn_reflns_limit_l_min -10
_diffrn_reflns_number 1313
_diffrn_reflns_theta_max 25.00
_diffrn_reflns_theta_min 2.27
_diffrn_standards_decay_% 5.31
_diffrn_standards_interval_count 97
_diffrn_standards_number 3
_exptl_absorpt_coefficient_mu 1.798
_exptl_absorpt_correction_type none
_exptl_crystal_colour Clear
_exptl_crystal_density_diffrn 1.834
_exptl_crystal_description needles
_exptl_crystal_F_000 800
_exptl_crystal_size_max 0.77
_exptl_crystal_size_mid 0.07
_exptl_crystal_size_min 0.05
_refine_diff_density_max 0.343
_refine_diff_density_min -0.313
_refine_diff_density_rms 0.085
_refine_ls_extinction_method none
_refine_ls_goodness_of_fit_all 1.037
_refine_ls_goodness_of_fit_obs 1.068
_refine_ls_matrix_type full
_refine_ls_number_parameters 121
_refine_ls_number_reflns 1253
_refine_ls_number_restraints 4
_refine_ls_restrained_S_all 1.045
_refine_ls_restrained_S_obs 1.066
_refine_ls_R_factor_all 0.0641
_refine_ls_R_factor_obs 0.0404
_refine_ls_shift/esd_max -0.001
_refine_ls_shift/esd_mean 0.000
_refine_ls_structure_factor_coef Fsqd
_refine_ls_weighting_details 'w=1/[\s^2^(Fo^2^)+(0.0288P)^2^+0.2639P] where P=(Fo^2^+2Fc^2^)/3'
_refine_ls_weighting_scheme calc
_refine_ls_wR_factor_all 0.0890
_refine_ls_wR_factor_obs 0.0789
_reflns_number_observed 965
_reflns_number_total 1255
_reflns_observed_criterion >2sigma(I)
_cod_data_source_file ic990199k_2.cif
_cod_data_source_block LH9711
_cod_depositor_comments
;
The following automatic conversions were performed:

'_refine_ls_weighting_scheme' value 'calc
w=1/[\s^2^(Fo^2^)+(0.0288P)^2^+0.2639P] where P=(Fo^2^+2Fc^2^)/3' was
changed to 'calc'. New tag '_refine_ls_weighting_details' was
created. The value of the new tag was set to
'w=1/[\s^2^(Fo^2^)+(0.0288P)^2^+0.2639P] where P=(Fo^2^+2Fc^2^)/3'.

Automatic conversion script
Id: cif_fix_values 3143 2015-03-26 13:38:13Z robertas 
;
_cod_original_cell_volume 1417.8(3)
_cod_database_code 4322184

loop_
_symmetry_equiv_pos_as_xyz
'x, y, z'
'-x, y, -z+1/2'
'x+1/2, y+1/2, z'
'-x+1/2, y+1/2, -z+1/2'
'-x, -y, -z'
'x, -y, z-1/2'
'-x+1/2, -y+1/2, -z'
'x+1/2, -y+1/2, z-1/2'

loop_
_atom_site_aniso_label
_atom_site_aniso_U_11
_atom_site_aniso_U_22
_atom_site_aniso_U_33
_atom_site_aniso_U_23
_atom_site_aniso_U_13
_atom_site_aniso_U_12
Zn 0.0389(4) 0.0189(3) 0.0201(3) 0.000 0.0073(2) 0.000
O1 0.065(2) 0.0251(14) 0.0235(15) -0.0010(11) 0.0168(14) -0.0076(15)
C1 0.035(2) 0.022(2) 0.023(2) -0.0005(15) 0.004(2) -0.001(2)
C2 0.039(2) 0.028(2) 0.023(2) -0.001(2) 0.0054(15) -0.003(2)
O2 0.089(3) 0.0181(14) 0.030(2) 0.0012(12) 0.019(2) 0.000(2)
C3 0.027(2) 0.030(2) 0.025(2) -0.004(2) 0.0042(15) -0.002(2)
O3 0.051(2) 0.042(2) 0.0218(13) -0.0028(11) 0.0122(13) -0.0085(14)
C4 0.034(2) 0.031(2) 0.024(2) -0.006(2) 0.008(2) -0.007(2)
O4 0.080(3) 0.025(2) 0.035(2) -0.0073(13) 0.017(2) -0.008(2)
C5 0.059(3) 0.030(2) 0.042(2) 0.010(2) 0.011(2) 0.000(2)
O6 0.037(2) 0.041(2) 0.0268(13) 0.0050(14) 0.0039(12) 0.007(2)
O7 0.056(2) 0.0260(15) 0.031(2) 0.0054(12) 0.0148(15) 0.0101(14)

loop_
_atom_site_label
_atom_site_type_symbol
_atom_site_fract_x
_atom_site_fract_y
_atom_site_fract_z
_atom_site_U_iso_or_equiv
_atom_site_thermal_displace_type
_atom_site_occupancy
_atom_site_calc_flag
_atom_site_refinement_flags
_atom_site_disorder_group
Zn Zn 0.5000 1.15655(5) 1.2500 0.0257(2) Uani 1 d S .
O1 O 0.5754(3) 1.2701(2) 1.1365(3) 0.0368(8) Uani 1 d . .
C1 C 0.6015(4) 1.2773(3) 1.0043(4) 0.0266(8) Uani 1 d . .
C2 C 0.6250(4) 1.3603(3) 0.9093(4) 0.0297(9) Uani 1 d . .
O2 O 0.6247(4) 1.4579(2) 0.9419(4) 0.0445(10) Uani 1 d . .
C3 C 0.6409(3) 1.2967(3) 0.7795(4) 0.0272(8) Uani 1 d . .
O3 O 0.6616(3) 1.3090(2) 0.6454(3) 0.0378(7) Uani 1 d . .
C4 C 0.6188(4) 1.2073(3) 0.8754(5) 0.0293(9) Uani 1 d . .
O4 O 0.6156(4) 1.1154(2) 0.8559(4) 0.0462(9) Uani 1 d . .
C5 C 0.6444(5) 1.5294(4) 0.8226(6) 0.0429(11) Uani 1 d . .
H5A H 0.6418(5) 1.5974(4) 0.8618(6) 0.064 Uiso 1 calc R .
H5B H 0.5897(5) 1.5215(4) 0.7363(6) 0.064 Uiso 1 calc R .
H5C H 0.7146(5) 1.5168(4) 0.7906(6) 0.064 Uiso 1 calc R .
O6 O 0.3723(2) 1.1530(3) 1.0662(3) 0.0352(6) Uani 1 d D .
H6A H 0.3061(20) 1.1536(55) 1.0990(63) 0.053(16) Uiso 1 d D .
H6B H 0.3663(42) 1.2039(25) 0.9970(43) 0.031(12) Uiso 1 d D .
O7 O 0.5888(3) 1.0460(2) 1.1497(4) 0.0369(8) Uani 1 d D .
H7A H 0.5985(51) 1.0499(46) 1.0495(19) 0.047(16) Uiso 1 d D .
H7B H 0.5684(81) 0.9828(30) 1.1732(112) 0.118(36) Uiso 1 d D .

loop_
_atom_type_symbol
_atom_type_description
_atom_type_scat_dispersion_real
_atom_type_scat_dispersion_imag
_atom_type_scat_source
C C 0.0033 0.0016 'International Tables Vol C Tables 4.2.6.8 and 6.1.1.4'
H H 0.0000 0.0000 'International Tables Vol C Tables 4.2.6.8 and 6.1.1.4'
O O 0.0106 0.0060 'International Tables Vol C Tables 4.2.6.8 and 6.1.1.4'
Zn Zn 0.2839 1.4301 'International Tables Vol C Tables 4.2.6.8 and 6.1.1.4'

loop_
_geom_angle_atom_site_label_1
_geom_angle_atom_site_label_2
_geom_angle_atom_site_label_3
_geom_angle
_geom_angle_site_symmetry_1
_geom_angle_site_symmetry_3
_geom_angle_publ_flag
O1 Zn O1 87.9(2) 2_657 . ?
O1 Zn O7 90.64(11) 2_657 2_657 ?
O1 Zn O7 174.6(2) . 2_657 ?
O1 Zn O7 174.6(2) 2_657 . ?
O1 Zn O7 90.64(11) . . ?
O7 Zn O7 91.2(2) 2_657 . ?
O1 Zn O6 92.32(14) 2_657 . ?
O1 Zn O6 89.49(14) . . ?
O7 Zn O6 85.39(14) 2_657 . ?
O7 Zn O6 92.84(14) . . ?
O1 Zn O6 89.49(14) 2_657 2_657 ?
O1 Zn O6 92.32(14) . 2_657 ?
O7 Zn O6 92.84(14) 2_657 2_657 ?
O7 Zn O6 85.39(14) . 2_657 ?
O6 Zn O6 177.5(2) . 2_657 ?
C1 O1 Zn 133.0(3) . . ?
O1 C1 C2 134.2(4) . . ?
O1 C1 C4 137.3(4) . . ?
C2 C1 C4 88.5(3) . . ?
O2 C2 C1 128.0(4) . . ?
O2 C2 C3 137.8(4) . . ?
C1 C2 C3 94.1(3) . . ?
O2 C2 C4 175.0(3) . . ?
C1 C2 C4 47.1(2) . . ?
C3 C2 C4 47.0(2) . . ?
C2 O2 C5 118.2(3) . . ?
O3 C3 C2 137.0(4) . . ?
O3 C3 C4 135.1(4) . . ?
C2 C3 C4 87.9(3) . . ?
O4 C4 C3 135.1(4) . . ?
O4 C4 C1 135.4(4) . . ?
C3 C4 C1 89.4(3) . . ?
O4 C4 C2 179.5(4) . . ?
C3 C4 C2 45.1(2) . . ?
C1 C4 C2 44.4(2) . . ?

loop_
_geom_bond_atom_site_label_1
_geom_bond_atom_site_label_2
_geom_bond_distance
_geom_bond_site_symmetry_2
_geom_bond_publ_flag
Zn O1 2.077(3) 2_657 ?
Zn O1 2.077(3) . ?
Zn O7 2.079(3) 2_657 ?
Zn O7 2.079(3) . ?
Zn O6 2.122(3) . ?
Zn O6 2.122(3) 2_657 ?
O1 C1 1.240(5) . ?
C1 C2 1.423(5) . ?
C1 C4 1.491(5) . ?
C2 O2 1.317(5) . ?
C2 C3 1.442(5) . ?
C2 C4 2.034(6) . ?
O2 C5 1.447(5) . ?
C3 O3 1.241(5) . ?
C3 C4 1.489(6) . ?
C4 O4 1.221(5) . ?
